data_4503440
loop_
_publ_author_name
'Qi, Yan'
'Che, Yunxia'
'Luo, Feng'
'Batten, Stuart R.'
'Liu, Yang'
'Zheng, Jimin'

_publ_section_title
;
 A Variety of 1D to 3D Metal&#x2212;Organic Coordination Architectures
 Assembled with
 1,1&#x2032;-(2,2&#x2032;-Oxybis(ethane-2,1-diyl))bis(1H-imidazole)
;
_journal_issue 5
_journal_name_full 'Crystal Growth &amp; Design'
_journal_page_first 1654
_journal_paper_doi 10.1021/cg7011217
_journal_volume 8
_journal_year 2008
_chemical_formula_sum 'C19 H18 Co2 N4 O8'
_chemical_formula_weight 548.23
_chemical_name_systematic
; 
 ? 
;
_space_group_IT_number 2
_symmetry_cell_setting triclinic
_symmetry_space_group_name_Hall '-P 1'
_symmetry_space_group_name_H-M 'P -1'
_atom_sites_solution_hydrogens geom
_atom_sites_solution_primary direct
_atom_sites_solution_secondary difmap
_audit_creation_method SHELXL-97
_cell_angle_alpha 111.27(3)
_cell_angle_beta 95.99(3)
_cell_angle_gamma 117.55(3)
_cell_formula_units_Z 2
_cell_length_a 10.650(2)
_cell_length_b 10.969(2)
_cell_length_c 11.246(2)
_cell_measurement_reflns_used 7289
_cell_measurement_temperature 293(2)
_cell_measurement_theta_max 27.52
_cell_measurement_theta_min 3.26
_cell_volume 1024.9(7)
_computing_cell_refinement 'RAXIS-RAPID Auto(Rigaku, 2004)'
_computing_data_collection 'RAXIS-RAPID Auto(Rigaku, 2004)'
_computing_data_reduction 'CrystalStructure(Rigaku/MSC, 2004)'
_computing_molecular_graphics 'SHELXL-97 (Sheldrick, 2001)'
_computing_publication_material 'SHELXL-97 (Sheldrick, 1997)'
_computing_structure_refinement 'SHELXL-97 (Sheldrick, 1997)'
_computing_structure_solution 'SHELXS-97 (Sheldrick, 1997)'
_diffrn_ambient_temperature 298(2)
_diffrn_measured_fraction_theta_full 0.991
_diffrn_measured_fraction_theta_max 0.991
_diffrn_measurement_device_type 'rigaku r-axis rapid IP area detector'
_diffrn_measurement_method '\w scans'
_diffrn_radiation_monochromator graphite
_diffrn_radiation_probe x-ray
_diffrn_radiation_type MoK\a
_diffrn_radiation_wavelength 0.71073
_diffrn_reflns_av_R_equivalents 0.0593
_diffrn_reflns_av_sigmaI/netI 0.0807
_diffrn_reflns_limit_h_max 13
_diffrn_reflns_limit_h_min -13
_diffrn_reflns_limit_k_max 14
_diffrn_reflns_limit_k_min -14
_diffrn_reflns_limit_l_max 14
_diffrn_reflns_limit_l_min -14
_diffrn_reflns_number 10197
_diffrn_reflns_theta_full 27.48
_diffrn_reflns_theta_max 27.48
_diffrn_reflns_theta_min 3.27
_diffrn_source 'rotating anode'
_exptl_absorpt_coefficient_mu 1.676
_exptl_absorpt_correction_T_max 0.9091
_exptl_absorpt_correction_T_min 0.7468
_exptl_absorpt_correction_type multi-scan
_exptl_crystal_colour purple
_exptl_crystal_density_diffrn 1.777
_exptl_crystal_density_method 'not measured'
_exptl_crystal_description block
_exptl_crystal_F_000 556
_exptl_crystal_size_max 0.19
_exptl_crystal_size_mid 0.06
_exptl_crystal_size_min 0.06
_refine_diff_density_max 0.587
_refine_diff_density_min -0.632
_refine_diff_density_rms 0.106
_refine_ls_extinction_method none
_refine_ls_goodness_of_fit_ref 1.021
_refine_ls_hydrogen_treatment refU
_refine_ls_matrix_type full
_refine_ls_number_parameters 302
_refine_ls_number_reflns 4655
_refine_ls_number_restraints 1
_refine_ls_restrained_S_all 1.021
_refine_ls_R_factor_all 0.0740
_refine_ls_R_factor_gt 0.0456
_refine_ls_shift/su_max 0.001
_refine_ls_shift/su_mean 0.000
_refine_ls_structure_factor_coef Fsqd
_refine_ls_weighting_details 'calc w=1/[\s^2^(Fo^2^)+(0.0294P)^2^+1.0713P] where P=(Fo^2^+2Fc^2^)/3'
_refine_ls_weighting_scheme calc
_refine_ls_wR_factor_gt 0.0905
_refine_ls_wR_factor_ref 0.1010
_reflns_number_gt 3372
_reflns_number_total 4655
_reflns_threshold_expression >2sigma(I)
_cod_data_source_file cg7011217-file005.cif
_cod_data_source_block shelxl
_cod_depositor_comments
;
The following automatic conversions were performed:

'_symmetry_cell_setting' value 'Triclinic' changed to 'triclinic'
according to /home/saulius/struct/CIF-dictionaries/cif_core.dic
dictionary named 'cif_core.dic' version 2.4.1 from
2010-06-29.

'_refine_ls_hydrogen_treatment' value 'refu' changed to
'refU' according to
/home/saulius/struct/CIF-dictionaries/cif_core.dic dictionary named
'cif_core.dic' version 2.4.1 from 2010-06-29.

Automatic conversion script
Id: cif_fix_values 1715 2011-07-08 13:25:40Z adriana 
;
_cod_original_cell_volume 1024.8(4)
_cod_original_sg_symbol_H-M P-1
_cod_database_code 4503440

loop_
_symmetry_equiv_pos_as_xyz
'x, y, z'
'-x, -y, -z'

loop_
_atom_site_label
_atom_site_type_symbol
_atom_site_fract_x
_atom_site_fract_y
_atom_site_fract_z
_atom_site_U_iso_or_equiv
_atom_site_adp_type
_atom_site_occupancy
_atom_site_symmetry_multiplicity
_atom_site_calc_flag
_atom_site_refinement_flags
C1 C 0.6627(4) 0.7169(4) 0.4583(4) 0.0164(7) Uani 1 1 d .
C2 C 0.7502(4) 0.6400(4) 0.4404(3) 0.0152(7) Uani 1 1 d .
C3 C 0.6772(4) 0.4861(4) 0.4178(4) 0.0192(7) Uani 1 1 d .
H3 H 0.5811 0.4384 0.4231 0.023 Uiso 1 1 calc R
C4 C 0.7464(4) 0.4036(4) 0.3877(4) 0.0172(7) Uani 1 1 d .
C5 C 0.8874(3) 0.4731(4) 0.3731(3) 0.0154(7) Uani 1 1 d .
H5 H 0.9318 0.4164 0.3472 0.019 Uiso 1 1 calc R
C6 C 0.9618(3) 0.6271(4) 0.3973(3) 0.0150(7) Uani 1 1 d .
C7 C 0.8954(4) 0.7117(4) 0.4353(3) 0.0157(7) Uani 1 1 d .
H7 H 0.9480 0.8165 0.4575 0.019 Uiso 1 1 calc R
C8 C 0.6663(4) 0.2401(4) 0.3715(4) 0.0170(7) Uani 1 1 d .
C9 C 1.1153(4) 0.7017(4) 0.3814(3) 0.0163(7) Uani 1 1 d .
C10 C 0.8409(4) 1.0982(5) 0.8639(4) 0.0330(10) Uani 1 1 d .
H10 H 0.9110 1.0936 0.8228 0.040 Uiso 1 1 calc R
C11 C 0.6435(5) 1.0861(5) 0.8978(4) 0.0355(10) Uani 1 1 d .
H11 H 0.5487 1.0710 0.8835 0.043 Uiso 1 1 calc R
C12 C 0.7364(5) 1.1323(5) 1.0179(4) 0.0359(10) Uani 1 1 d .
H12 H 0.7182 1.1547 1.0999 0.043 Uiso 1 1 calc R
C13 C 0.9986(4) 1.1913(5) 1.0950(4) 0.0348(10) Uani 1 1 d .
H13A H 1.0597 1.3040 1.1407 0.042 Uiso 1 1 calc R
H13B H 1.0554 1.1545 1.0484 0.042 Uiso 1 1 calc R
C14 C 0.0304(4) -0.1349(5) -0.1997(4) 0.0313(9) Uani 1 1 d .
H14A H 0.0768 -0.1807 -0.2543 0.038 Uiso 1 1 calc R
H14B H -0.0636 -0.1663 -0.2590 0.038 Uiso 1 1 calc R
C15 C 0.1770(5) 0.0890(5) -0.2244(4) 0.0322(9) Uani 1 1 d .
H15A H 0.1004 0.0954 -0.2716 0.039 Uiso 1 1 calc R
H15B H 0.1969 0.0205 -0.2908 0.039 Uiso 1 1 calc R
C16 C 0.3176(5) 0.2476(5) -0.1441(5) 0.0396(11) Uani 1 1 d .
H16A H 0.3909 0.2396 -0.0941 0.048 Uiso 1 1 calc R
H16B H 0.3587 0.2842 -0.2060 0.048 Uiso 1 1 calc R
C17 C 0.3515(4) 0.4332(4) 0.0861(4) 0.0256(8) Uani 1 1 d .
H17 H 0.4102 0.4135 0.1339 0.031 Uiso 1 1 calc R
C18 C 0.2268(6) 0.5247(6) 0.0391(5) 0.0446(12) Uani 1 1 d .
H18 H 0.1821 0.5816 0.0481 0.054 Uiso 1 1 calc R
C19 C 0.2146(7) 0.4199(7) -0.0804(5) 0.0578(15) Uani 1 1 d .
H19 H 0.1619 0.3927 -0.1666 0.069 Uiso 1 1 calc R
Co1 Co 0.37490(5) 0.67809(5) 0.34729(5) 0.01656(13) Uani 1 1 d .
Co2 Co 0.62141(5) 0.99046(5) 0.59170(5) 0.01493(12) Uani 1 1 d .
H7A H 0.550(5) 0.926(5) 0.337(4) 0.055(16) Uiso 1 1 d D
N1 N 0.7092(3) 1.0645(4) 0.7995(3) 0.0261(7) Uani 1 1 d .
N2 N 0.8616(4) 1.1395(4) 0.9950(3) 0.0293(8) Uani 1 1 d .
N3 N 0.2948(4) 0.3628(4) -0.0486(3) 0.0328(8) Uani 1 1 d .
N4 N 0.3139(3) 0.5340(4) 0.1432(3) 0.0242(7) Uani 1 1 d .
O1 O 0.5267(3) 0.6254(3) 0.3824(3) 0.0242(6) Uani 1 1 d .
O2 O 0.7253(3) 0.8572(3) 0.5373(3) 0.0250(6) Uani 1 1 d .
O3 O 0.5693(2) 0.2111(3) 0.4330(2) 0.0187(5) Uani 1 1 d .
O4 O 0.6961(3) 0.1467(3) 0.3036(3) 0.0266(6) Uani 1 1 d .
O5 O 1.1631(3) 0.6131(3) 0.3362(3) 0.0233(6) Uani 1 1 d .
O6 O 1.1799(3) 0.8412(3) 0.4109(3) 0.0257(6) Uani 1 1 d .
O7 O 0.4974(3) 0.8974(3) 0.3843(3) 0.0179(5) Uani 1 1 d D
O8 O 0.1269(3) 0.0300(3) -0.1334(3) 0.0336(7) Uani 1 1 d .

loop_
_atom_site_aniso_label
_atom_site_aniso_U_11
_atom_site_aniso_U_22
_atom_site_aniso_U_33
_atom_site_aniso_U_23
_atom_site_aniso_U_13
_atom_site_aniso_U_12
C1 0.0178(16) 0.0209(18) 0.0251(19) 0.0171(16) 0.0135(15) 0.0148(14)
C2 0.0153(15) 0.0149(16) 0.0192(17) 0.0076(15) 0.0073(14) 0.0109(13)
C3 0.0151(16) 0.0191(18) 0.030(2) 0.0143(16) 0.0130(16) 0.0108(14)
C4 0.0160(16) 0.0165(17) 0.0256(19) 0.0126(16) 0.0085(15) 0.0109(14)
C5 0.0133(15) 0.0186(17) 0.0197(17) 0.0117(15) 0.0073(14) 0.0100(14)
C6 0.0087(14) 0.0178(17) 0.0199(18) 0.0108(15) 0.0038(14) 0.0070(13)
C7 0.0140(15) 0.0141(16) 0.0206(18) 0.0091(15) 0.0052(14) 0.0081(13)
C8 0.0111(15) 0.0151(17) 0.0208(18) 0.0080(15) 0.0024(14) 0.0051(13)
C9 0.0110(15) 0.0179(17) 0.0216(18) 0.0099(15) 0.0062(14) 0.0082(14)
C10 0.027(2) 0.046(3) 0.028(2) 0.018(2) 0.0131(19) 0.020(2)
C11 0.027(2) 0.052(3) 0.029(2) 0.018(2) 0.0116(19) 0.024(2)
C12 0.032(2) 0.052(3) 0.029(2) 0.022(2) 0.016(2) 0.024(2)
C13 0.025(2) 0.041(3) 0.033(2) 0.017(2) 0.0056(19) 0.0151(19)
C14 0.028(2) 0.030(2) 0.028(2) 0.0106(19) 0.0026(18) 0.0133(18)
C15 0.038(2) 0.029(2) 0.030(2) 0.0108(19) 0.011(2) 0.0200(19)
C16 0.040(2) 0.038(3) 0.035(3) 0.009(2) 0.021(2) 0.021(2)
C17 0.0204(17) 0.025(2) 0.025(2) 0.0063(17) 0.0084(16) 0.0114(16)
C18 0.064(3) 0.044(3) 0.032(3) 0.012(2) 0.006(2) 0.039(3)
C19 0.095(4) 0.062(4) 0.024(2) 0.014(3) 0.007(3) 0.056(3)
Co1 0.0115(2) 0.0141(2) 0.0243(3) 0.0069(2) 0.0061(2) 0.00853(19)
Co2 0.0123(2) 0.0126(2) 0.0220(3) 0.0091(2) 0.0065(2) 0.00723(19)
N1 0.0227(16) 0.0289(18) 0.0246(17) 0.0118(15) 0.0081(14) 0.0128(14)
N2 0.0212(16) 0.039(2) 0.0285(18) 0.0183(17) 0.0067(15) 0.0154(15)
N3 0.042(2) 0.0277(19) 0.0229(18) 0.0070(16) 0.0114(17) 0.0183(17)
N4 0.0208(15) 0.0207(16) 0.0241(17) 0.0046(14) 0.0043(14) 0.0113(13)
O1 0.0178(12) 0.0196(13) 0.0333(15) 0.0060(12) 0.0039(11) 0.0142(11)
O2 0.0185(12) 0.0135(13) 0.0418(17) 0.0094(12) 0.0098(12) 0.0106(10)
O3 0.0143(11) 0.0133(12) 0.0264(14) 0.0090(11) 0.0097(11) 0.0055(10)
O4 0.0279(14) 0.0205(13) 0.0396(16) 0.0149(13) 0.0189(13) 0.0167(11)
O5 0.0142(11) 0.0213(13) 0.0373(16) 0.0127(12) 0.0126(12) 0.0115(10)
O6 0.0154(12) 0.0191(13) 0.0454(17) 0.0186(13) 0.0135(12) 0.0079(11)
O7 0.0197(12) 0.0168(12) 0.0259(14) 0.0124(11) 0.0130(11) 0.0131(10)
O8 0.0450(17) 0.0286(15) 0.0275(15) 0.0120(13) 0.0135(14) 0.0205(14)

loop_
_atom_type_symbol
_atom_type_description
_atom_type_scat_dispersion_real
_atom_type_scat_dispersion_imag
_atom_type_scat_source
C C 0.0033 0.0016 'International Tables Vol C Tables 4.2.6.8 and 6.1.1.4'
H H 0.0000 0.0000 'International Tables Vol C Tables 4.2.6.8 and 6.1.1.4'
N N 0.0061 0.0033 'International Tables Vol C Tables 4.2.6.8 and 6.1.1.4'
O O 0.0106 0.0060 'International Tables Vol C Tables 4.2.6.8 and 6.1.1.4'
Co Co 0.3494 0.9721 'International Tables Vol C Tables 4.2.6.8 and 6.1.1.4'

loop_
_geom_angle_atom_site_label_1
_geom_angle_atom_site_label_2
_geom_angle_atom_site_label_3
_geom_angle
_geom_angle_site_symmetry_1
_geom_angle_site_symmetry_3
O2 C1 O1 126.4(3) . .
O2 C1 C2 120.5(3) . .
O1 C1 C2 113.0(3) . .
C7 C2 C3 119.3(3) . .
C7 C2 C1 122.7(3) . .
C3 C2 C1 117.8(3) . .
C4 C3 C2 120.7(3) . .
C4 C3 H3 119.6 . .
C2 C3 H3 119.6 . .
C3 C4 C5 119.3(3) . .
C3 C4 C8 118.9(3) . .
C5 C4 C8 121.8(3) . .
C6 C5 C4 120.2(3) . .
C6 C5 H5 119.9 . .
C4 C5 H5 119.9 . .
C7 C6 C5 120.0(3) . .
C7 C6 C9 120.2(3) . .
C5 C6 C9 119.8(3) . .
C6 C7 C2 120.2(3) . .
C6 C7 H7 119.9 . .
C2 C7 H7 119.9 . .
O4 C8 O3 125.1(3) . .
O4 C8 C4 120.2(3) . .
O3 C8 C4 114.7(3) . .
O6 C9 O5 126.5(3) . .
O6 C9 C6 117.1(3) . .
O5 C9 C6 116.3(3) . .
N1 C10 N2 112.2(3) . .
N1 C10 H10 123.9 . .
N2 C10 H10 123.9 . .
C12 C11 N1 110.2(4) . .
C12 C11 H11 124.9 . .
N1 C11 H11 124.9 . .
C11 C12 N2 106.2(4) . .
C11 C12 H12 126.9 . .
N2 C12 H12 126.9 . .
N2 C13 C14 113.6(3) . 2_666
N2 C13 H13A 108.8 . .
C14 C13 H13A 108.8 2_666 .
N2 C13 H13B 108.8 . .
C14 C13 H13B 108.8 2_666 .
H13A C13 H13B 107.7 . .
O8 C14 C13 109.3(3) . 2_666
O8 C14 H14A 109.8 . .
C13 C14 H14A 109.8 2_666 .
O8 C14 H14B 109.8 . .
C13 C14 H14B 109.8 2_666 .
H14A C14 H14B 108.3 . .
O8 C15 C16 108.2(4) . .
O8 C15 H15A 110.1 . .
C16 C15 H15A 110.1 . .
O8 C15 H15B 110.1 . .
C16 C15 H15B 110.1 . .
H15A C15 H15B 108.4 . .
N3 C16 C15 113.7(3) . .
N3 C16 H16A 108.8 . .
C15 C16 H16A 108.8 . .
N3 C16 H16B 108.8 . .
C15 C16 H16B 108.8 . .
H16A C16 H16B 107.7 . .
N4 C17 N3 111.7(4) . .
N4 C17 H17 124.1 . .
N3 C17 H17 124.1 . .
N4 C18 C19 109.9(4) . .
N4 C18 H18 125.0 . .
C19 C18 H18 125.0 . .
N3 C19 C18 106.1(4) . .
N3 C19 H19 126.9 . .
C18 C19 H19 126.9 . .
O7 Co1 O1 103.84(11) . .
O7 Co1 O5 111.29(11) . 1_455
O1 Co1 O5 142.29(11) . 1_455
O7 Co1 N4 109.16(12) . .
O1 Co1 N4 88.26(12) . .
O5 Co1 N4 92.75(12) 1_455 .
O7 Co1 O3 81.61(10) . 2_666
O1 Co1 O3 84.95(10) . 2_666
O5 Co1 O3 86.96(11) 1_455 2_666
N4 Co1 O3 168.43(11) . 2_666
O6 Co2 O3 168.10(10) 2_776 2_666
O6 Co2 O7 100.07(10) 2_776 2_676
O3 Co2 O7 90.02(9) 2_666 2_676
O6 Co2 N1 93.31(13) 2_776 .
O3 Co2 N1 91.90(12) 2_666 .
O7 Co2 N1 95.83(12) 2_676 .
O6 Co2 O7 95.42(11) 2_776 .
O3 Co2 O7 80.09(11) 2_666 .
O7 Co2 O7 79.71(10) 2_676 .
N1 Co2 O7 170.77(10) . .
O6 Co2 O2 81.36(10) 2_776 .
O3 Co2 O2 87.78(9) 2_666 .
O7 Co2 O2 172.00(10) 2_676 .
N1 Co2 O2 91.93(12) . .
O7 Co2 O2 92.33(10) . .
C10 N1 C11 104.2(3) . .
C10 N1 Co2 127.1(3) . .
C11 N1 Co2 128.7(3) . .
C10 N2 C12 107.2(3) . .
C10 N2 C13 125.5(3) . .
C12 N2 C13 127.2(3) . .
C17 N3 C19 107.0(4) . .
C17 N3 C16 126.3(4) . .
C19 N3 C16 126.7(4) . .
C17 N4 C18 105.2(3) . .
C17 N4 Co1 128.0(3) . .
C18 N4 Co1 126.8(3) . .
C1 O1 Co1 128.1(2) . .
C1 O2 Co2 127.5(2) . .
C8 O3 Co2 134.8(2) . 2_666
C8 O3 Co1 124.3(2) . 2_666
Co2 O3 Co1 92.32(10) 2_666 2_666
C9 O5 Co1 126.9(2) . 1_655
C9 O6 Co2 137.8(2) . 2_776
Co1 O7 Co2 113.74(11) . 2_676
Co1 O7 Co2 96.78(11) . .
Co2 O7 Co2 100.29(10) 2_676 .
Co1 O7 H7A 123(3) . .
Co2 O7 H7A 106(4) 2_676 .
Co2 O7 H7A 115(3) . .
C15 O8 C14 112.2(3) . .

loop_
_geom_bond_atom_site_label_1
_geom_bond_atom_site_label_2
_geom_bond_distance
_geom_bond_site_symmetry_2
C1 O2 1.240(4) .
C1 O1 1.269(4) .
C1 C2 1.505(4) .
C2 C7 1.392(4) .
C2 C3 1.398(5) .
C3 C4 1.386(5) .
C3 H3 0.9300 .
C4 C5 1.395(4) .
C4 C8 1.515(4) .
C5 C6 1.392(4) .
C5 H5 0.9300 .
C6 C7 1.388(4) .
C6 C9 1.517(4) .
C7 H7 0.9300 .
C8 O4 1.232(4) .
C8 O3 1.285(4) .
C9 O6 1.239(4) .
C9 O5 1.271(4) .
C10 N1 1.319(5) .
C10 N2 1.335(5) .
C10 H10 0.9300 .
C11 C12 1.349(6) .
C11 N1 1.376(5) .
C11 H11 0.9300 .
C12 N2 1.356(5) .
C12 H12 0.9300 .
C13 N2 1.464(5) .
C13 C14 1.515(6) 2_666
C13 H13A 0.9700 .
C13 H13B 0.9700 .
C14 O8 1.423(5) .
C14 C13 1.515(5) 2_666
C14 H14A 0.9700 .
C14 H14B 0.9700 .
C15 O8 1.423(5) .
C15 C16 1.501(6) .
C15 H15A 0.9700 .
C15 H15B 0.9700 .
C16 N3 1.471(5) .
C16 H16A 0.9700 .
C16 H16B 0.9700 .
C17 N4 1.320(5) .
C17 N3 1.337(5) .
C17 H17 0.9300 .
C18 N4 1.357(6) .
C18 C19 1.360(6) .
C18 H18 0.9300 .
C19 N3 1.357(6) .
C19 H19 0.9300 .
Co1 O7 1.979(2) .
Co1 O1 2.000(3) .
Co1 O5 2.000(2) 1_455
Co1 N4 2.073(3) .
Co1 O3 2.187(3) 2_666
Co2 O6 2.080(2) 2_776
Co2 O3 2.091(2) 2_666
Co2 O7 2.112(2) 2_676
Co2 N1 2.112(3) .
Co2 O7 2.146(3) .
Co2 O2 2.174(2) .
O3 Co2 2.091(2) 2_666
O3 Co1 2.187(3) 2_666
O5 Co1 2.000(2) 1_655
O6 Co2 2.080(2) 2_776
O7 Co2 2.112(2) 2_676
O7 H7A 0.842(10) .

loop_
_geom_torsion_atom_site_label_1
_geom_torsion_atom_site_label_2
_geom_torsion_atom_site_label_3
_geom_torsion_atom_site_label_4
_geom_torsion
_geom_torsion_site_symmetry_1
_geom_torsion_site_symmetry_4
O2 C1 C2 C7 -39.9(5) . .
O1 C1 C2 C7 137.6(3) . .
O2 C1 C2 C3 145.0(3) . .
O1 C1 C2 C3 -37.5(4) . .
C7 C2 C3 C4 -1.5(5) . .
C1 C2 C3 C4 173.8(3) . .
C2 C3 C4 C5 -3.2(5) . .
C2 C3 C4 C8 176.7(3) . .
C3 C4 C5 C6 4.2(5) . .
C8 C4 C5 C6 -175.8(3) . .
C4 C5 C6 C7 -0.3(5) . .
C4 C5 C6 C9 179.9(3) . .
C5 C6 C7 C2 -4.4(5) . .
C9 C6 C7 C2 175.3(3) . .
C3 C2 C7 C6 5.3(5) . .
C1 C2 C7 C6 -169.7(3) . .
C3 C4 C8 O4 155.9(4) . .
C5 C4 C8 O4 -24.1(5) . .
C3 C4 C8 O3 -24.1(5) . .
C5 C4 C8 O3 155.9(3) . .
C7 C6 C9 O6 3.9(5) . .
C5 C6 C9 O6 -176.3(3) . .
C7 C6 C9 O5 -174.7(3) . .
C5 C6 C9 O5 5.1(5) . .
N1 C11 C12 N2 -0.1(5) . .
O8 C15 C16 N3 -64.6(5) . .
N4 C18 C19 N3 0.6(6) . .
N2 C10 N1 C11 -0.2(5) . .
N2 C10 N1 Co2 -179.2(3) . .
C12 C11 N1 C10 0.2(5) . .
C12 C11 N1 Co2 179.2(3) . .
O6 Co2 N1 C10 -45.7(4) 2_776 .
O3 Co2 N1 C10 123.6(4) 2_666 .
O7 Co2 N1 C10 -146.2(4) 2_676 .
O7 Co2 N1 C10 153.2(6) . .
O2 Co2 N1 C10 35.7(4) . .
O6 Co2 N1 C11 135.5(4) 2_776 .
O3 Co2 N1 C11 -55.2(4) 2_666 .
O7 Co2 N1 C11 35.1(4) 2_676 .
O7 Co2 N1 C11 -25.5(9) . .
O2 Co2 N1 C11 -143.0(4) . .
N1 C10 N2 C12 0.1(5) . .
N1 C10 N2 C13 -176.7(4) . .
C11 C12 N2 C10 0.0(5) . .
C11 C12 N2 C13 176.8(4) . .
C14 C13 N2 C10 -142.9(4) 2_666 .
C14 C13 N2 C12 40.9(6) 2_666 .
N4 C17 N3 C19 -0.8(5) . .
N4 C17 N3 C16 178.2(3) . .
C18 C19 N3 C17 0.1(6) . .
C18 C19 N3 C16 -178.8(4) . .
C15 C16 N3 C17 114.6(5) . .
C15 C16 N3 C19 -66.7(6) . .
N3 C17 N4 C18 1.1(5) . .
N3 C17 N4 Co1 -178.4(2) . .
C19 C18 N4 C17 -1.0(6) . .
C19 C18 N4 Co1 178.5(3) . .
O7 Co1 N4 C17 116.2(3) . .
O1 Co1 N4 C17 12.1(3) . .
O5 Co1 N4 C17 -130.2(3) 1_455 .
O3 Co1 N4 C17 -41.9(7) 2_666 .
O7 Co1 N4 C18 -63.3(4) . .
O1 Co1 N4 C18 -167.3(4) . .
O5 Co1 N4 C18 50.4(4) 1_455 .
O3 Co1 N4 C18 138.7(5) 2_666 .
O2 C1 O1 Co1 7.8(5) . .
C2 C1 O1 Co1 -169.5(2) . .
O7 Co1 O1 C1 25.1(3) . .
O5 Co1 O1 C1 -133.4(3) 1_455 .
N4 Co1 O1 C1 134.4(3) . .
O3 Co1 O1 C1 -55.0(3) 2_666 .
O1 C1 O2 Co2 7.7(5) . .
C2 C1 O2 Co2 -175.2(2) . .
O6 Co2 O2 C1 -142.9(3) 2_776 .
O3 Co2 O2 C1 32.2(3) 2_666 .
O7 Co2 O2 C1 -41.9(8) 2_676 .
N1 Co2 O2 C1 124.0(3) . .
O7 Co2 O2 C1 -47.8(3) . .
O4 C8 O3 Co2 -23.9(6) . 2_666
C4 C8 O3 Co2 156.2(2) . 2_666
O4 C8 O3 Co1 114.2(4) . 2_666
C4 C8 O3 Co1 -65.7(4) . 2_666
O6 C9 O5 Co1 18.9(5) . 1_655
C6 C9 O5 Co1 -162.7(2) . 1_655
O5 C9 O6 Co2 0.9(6) . 2_776
C6 C9 O6 Co2 -177.5(2) . 2_776
O1 Co1 O7 Co2 -164.40(12) . 2_676
O5 Co1 O7 Co2 1.64(16) 1_455 2_676
N4 Co1 O7 Co2 102.59(14) . 2_676
O3 Co1 O7 Co2 -81.75(13) 2_666 2_676
O1 Co1 O7 Co2 -59.99(11) . .
O5 Co1 O7 Co2 106.05(11) 1_455 .
N4 Co1 O7 Co2 -153.00(11) . .
O3 Co1 O7 Co2 22.65(9) 2_666 .
O6 Co2 O7 Co1 145.02(10) 2_776 .
O3 Co2 O7 Co1 -23.86(9) 2_666 .
O7 Co2 O7 Co1 -115.70(12) 2_676 .
N1 Co2 O7 Co1 -54.0(7) . .
O2 Co2 O7 Co1 63.48(10) . .
O6 Co2 O7 Co2 -99.29(10) 2_776 2_676
O3 Co2 O7 Co2 91.84(10) 2_666 2_676
O7 Co2 O7 Co2 0.0 2_676 2_676
N1 Co2 O7 Co2 61.7(7) . 2_676
O2 Co2 O7 Co2 179.18(9) . 2_676
C16 C15 O8 C14 -158.7(3) . .
C13 C14 O8 C15 171.1(3) 2_666 .
